data_7052575
loop_
_publ_author_name
'Wan, Chong-Qing'
'Mak, Thomas C. W.'

_publ_section_title
;
 Supramolecular frameworks constructed from angular-shaped
 sulfonyldipyrazine and various silver(i) salts
;
_journal_issue 2
_journal_name_full 'New Journal of Chemistry'
_journal_page_first 319
_journal_paper_doi 10.1039/c0nj00631a
_journal_volume 35
_journal_year 2011
_chemical_formula_sum 'C8 H6 N4 O2 S'
_chemical_formula_weight 222.23
_chemical_name_systematic
;
?
;
_space_group_IT_number 14
_symmetry_cell_setting monoclinic
_symmetry_space_group_name_Hall '-P 2ybc'
_symmetry_space_group_name_H-M 'P 1 21/c 1'
_atom_sites_solution_hydrogens geom
_atom_sites_solution_primary direct
_atom_sites_solution_secondary difmap
_audit_creation_method SHELXL-97
_cell_angle_alpha 90.00
_cell_angle_beta 92.951(4)
_cell_angle_gamma 90.00
_cell_formula_units_Z 4
_cell_length_a 5.7845(10)
_cell_length_b 7.2446(13)
_cell_length_c 22.243(4)
_cell_measurement_temperature 273(2)
_cell_volume 930.9(3)
_computing_cell_refinement 'Bruker Smart'
_computing_data_collection 'Bruker Smart'
_computing_data_reduction 'Bruker Saint'
_computing_molecular_graphics 'Bruker SHELXTL'
_computing_publication_material 'Bruker SHELXTL'
_computing_structure_refinement 'SHELXL-97 (Sheldrick, 1997)'
_computing_structure_solution 'SHELXS-97 (Sheldrick, 1990)'
_diffrn_ambient_temperature 273(2)
_diffrn_measured_fraction_theta_full 0.999
_diffrn_measured_fraction_theta_max 0.999
_diffrn_radiation_monochromator graphite
_diffrn_radiation_source 'fine-focus sealed tube'
_diffrn_radiation_type MoK\a
_diffrn_radiation_wavelength 0.71073
_diffrn_reflns_av_R_equivalents 0.0256
_diffrn_reflns_av_sigmaI/netI 0.0303
_diffrn_reflns_limit_h_max 5
_diffrn_reflns_limit_h_min -7
_diffrn_reflns_limit_k_max 9
_diffrn_reflns_limit_k_min -9
_diffrn_reflns_limit_l_max 29
_diffrn_reflns_limit_l_min -28
_diffrn_reflns_number 6253
_diffrn_reflns_theta_full 28.33
_diffrn_reflns_theta_max 28.33
_diffrn_reflns_theta_min 1.83
_exptl_absorpt_coefficient_mu 0.331
_exptl_absorpt_correction_T_max 1.000000
_exptl_absorpt_correction_T_min 0.830658
_exptl_absorpt_correction_type multi-scan
_exptl_absorpt_process_details sadabs
_exptl_crystal_colour brown
_exptl_crystal_density_diffrn 1.586
_exptl_crystal_density_method 'not measured'
_exptl_crystal_description block
_exptl_crystal_F_000 456
_exptl_crystal_size_max 0.32
_exptl_crystal_size_mid 0.25
_exptl_crystal_size_min 0.16
_refine_diff_density_max 0.327
_refine_diff_density_min -0.200
_refine_diff_density_rms 0.054
_refine_ls_extinction_method none
_refine_ls_goodness_of_fit_ref 1.054
_refine_ls_hydrogen_treatment constr
_refine_ls_matrix_type full
_refine_ls_number_parameters 136
_refine_ls_number_reflns 2325
_refine_ls_number_restraints 0
_refine_ls_restrained_S_all 1.054
_refine_ls_R_factor_all 0.0595
_refine_ls_R_factor_gt 0.0436
_refine_ls_shift/su_max 0.000
_refine_ls_shift/su_mean 0.000
_refine_ls_structure_factor_coef Fsqd
_refine_ls_weighting_details 'calc w=1/[\s^2^(Fo^2^)+(0.0634P)^2^+0.1280P] where P=(Fo^2^+2Fc^2^)/3'
_refine_ls_weighting_scheme calc
_refine_ls_wR_factor_gt 0.1100
_refine_ls_wR_factor_ref 0.1197
_reflns_number_gt 1773
_reflns_number_total 2325
_reflns_threshold_expression >2sigma(I)
_cod_data_source_file C0NJ00631A.TXT
_cod_data_source_block Ligand
_cod_depositor_comments
;
The following automatic conversions were performed:
'_symmetry_cell_setting' value 'Monoclinic' changed to 'monoclinic'
according to '/home/saulius/struct/CIF-dictionaries/cif_core.dic'
dictionary named 'cif_core.dic' version 2.4.1 from 2010-06-29.

Automatic conversion script
Id: cif_fix_enum 1555 2011-01-17 13:19:09Z saulius 
;
_cod_original_sg_symbol_H-M P21/c
_cod_database_code 7052575

loop_
_symmetry_equiv_pos_as_xyz
'x, y, z'
'-x, y+1/2, -z+1/2'
'-x, -y, -z'
'x, -y-1/2, z-1/2'

loop_
_atom_site_label
_atom_site_type_symbol
_atom_site_fract_x
_atom_site_fract_y
_atom_site_fract_z
_atom_site_U_iso_or_equiv
_atom_site_adp_type
_atom_site_occupancy
_atom_site_symmetry_multiplicity
_atom_site_calc_flag
_atom_site_refinement_flags
_atom_site_disorder_assembly
_atom_site_disorder_group
S1 S 0.25240(8) 0.26182(6) 0.11799(2) 0.04370(17) Uani 1 1 d . . .
O1 O 0.4669(3) 0.1679(2) 0.11093(6) 0.0601(4) Uani 1 1 d . . .
O2 O 0.0397(3) 0.1827(2) 0.09505(6) 0.0598(4) Uani 1 1 d . . .
N1 N 0.5119(3) 0.7194(2) 0.04588(8) 0.0538(4) Uani 1 1 d . . .
N2 N 0.0826(3) 0.5752(2) 0.07411(7) 0.0458(4) Uani 1 1 d . . .
N3 N -0.0049(3) 0.3366(3) 0.28030(8) 0.0633(5) Uani 1 1 d . . .
N4 N 0.4225(3) 0.3301(3) 0.22777(7) 0.0513(4) Uani 1 1 d . . .
C1 C 0.4936(3) 0.5550(3) 0.07357(9) 0.0467(5) Uani 1 1 d . . .
H1A H 0.6263 0.4878 0.0843 0.056 Uiso 1 1 calc R . .
C2 C 0.2800(3) 0.4861(2) 0.08601(7) 0.0377(4) Uani 1 1 d . . .
C3 C 0.1029(3) 0.7367(3) 0.04657(9) 0.0488(5) Uani 1 1 d . . .
H3A H -0.0297 0.8051 0.0368 0.059 Uiso 1 1 calc R . .
C4 C 0.3148(4) 0.8057(3) 0.03217(9) 0.0501(5) Uani 1 1 d . . .
H4A H 0.3194 0.9178 0.0119 0.060 Uiso 1 1 calc R . .
C5 C 0.2233(3) 0.3053(2) 0.19612(8) 0.0392(4) Uani 1 1 d . . .
C6 C 0.0115(4) 0.3082(3) 0.22110(9) 0.0500(5) Uani 1 1 d . . .
H6A H -0.1221 0.2904 0.1967 0.060 Uiso 1 1 calc R . .
C7 C 0.1932(4) 0.3614(3) 0.31201(9) 0.0566(5) Uani 1 1 d . . .
H7A H 0.1890 0.3831 0.3532 0.068 Uiso 1 1 calc R . .
C8 C 0.4041(4) 0.3564(3) 0.28646(9) 0.0560(5) Uani 1 1 d . . .
H8A H 0.5380 0.3719 0.3109 0.067 Uiso 1 1 calc R . .

loop_
_atom_site_aniso_label
_atom_site_aniso_U_11
_atom_site_aniso_U_22
_atom_site_aniso_U_33
_atom_site_aniso_U_23
_atom_site_aniso_U_13
_atom_site_aniso_U_12
S1 0.0514(3) 0.0434(3) 0.0363(2) -0.00087(18) 0.00099(19) -0.0006(2)
O1 0.0745(11) 0.0570(8) 0.0495(8) 0.0007(7) 0.0108(7) 0.0226(8)
O2 0.0718(10) 0.0580(9) 0.0486(8) -0.0004(7) -0.0074(7) -0.0214(8)
N1 0.0432(9) 0.0559(10) 0.0628(11) 0.0019(8) 0.0076(8) -0.0082(8)
N2 0.0353(8) 0.0526(9) 0.0497(9) 0.0047(7) 0.0047(7) 0.0005(7)
N3 0.0496(11) 0.0885(14) 0.0526(10) -0.0021(10) 0.0114(8) 0.0031(10)
N4 0.0415(9) 0.0696(11) 0.0427(9) -0.0062(8) 0.0016(7) -0.0041(8)
C1 0.0361(10) 0.0546(11) 0.0493(10) -0.0043(9) 0.0019(8) 0.0010(9)
C2 0.0388(9) 0.0435(9) 0.0307(8) -0.0030(7) 0.0017(6) -0.0007(7)
C3 0.0433(11) 0.0505(11) 0.0527(11) 0.0049(9) 0.0020(8) 0.0041(9)
C4 0.0535(12) 0.0459(10) 0.0513(11) 0.0033(9) 0.0056(9) -0.0035(9)
C5 0.0407(10) 0.0407(8) 0.0361(9) 0.0021(7) 0.0018(7) -0.0010(8)
C6 0.0402(10) 0.0624(12) 0.0471(10) 0.0000(9) 0.0007(8) -0.0004(9)
C7 0.0595(13) 0.0712(14) 0.0396(10) -0.0060(9) 0.0066(9) 0.0043(11)
C8 0.0519(12) 0.0738(14) 0.0417(10) -0.0097(10) -0.0028(9) -0.0043(11)

loop_
_atom_type_symbol
_atom_type_description
_atom_type_scat_dispersion_real
_atom_type_scat_dispersion_imag
_atom_type_scat_source
C C 0.0033 0.0016 'International Tables Vol C Tables 4.2.6.8 and 6.1.1.4'
H H 0.0000 0.0000 'International Tables Vol C Tables 4.2.6.8 and 6.1.1.4'
N N 0.0061 0.0033 'International Tables Vol C Tables 4.2.6.8 and 6.1.1.4'
O O 0.0106 0.0060 'International Tables Vol C Tables 4.2.6.8 and 6.1.1.4'
S S 0.1246 0.1234 'International Tables Vol C Tables 4.2.6.8 and 6.1.1.4'

loop_
_geom_angle_atom_site_label_1
_geom_angle_atom_site_label_2
_geom_angle_atom_site_label_3
_geom_angle
_geom_angle_site_symmetry_1
_geom_angle_site_symmetry_3
_geom_angle_publ_flag
O2 S1 O1 120.40(10) . . ?
O2 S1 C5 107.24(9) . . ?
O1 S1 C5 108.47(8) . . ?
O2 S1 C2 108.44(8) . . ?
O1 S1 C2 107.07(9) . . ?
C5 S1 C2 104.05(8) . . ?
C4 N1 C1 115.87(17) . . ?
C2 N2 C3 115.11(16) . . ?
C7 N3 C6 116.09(18) . . ?
C8 N4 C5 115.36(17) . . ?
N1 C1 C2 120.39(18) . . ?
N1 C1 H1A 119.8 . . ?
C2 C1 H1A 119.8 . . ?
N2 C2 C1 123.85(17) . . ?
N2 C2 S1 115.38(13) . . ?
C1 C2 S1 120.74(14) . . ?
N2 C3 C4 121.89(18) . . ?
N2 C3 H3A 119.1 . . ?
C4 C3 H3A 119.1 . . ?
N1 C4 C3 122.83(19) . . ?
N1 C4 H4A 118.6 . . ?
C3 C4 H4A 118.6 . . ?
N4 C5 C6 123.40(17) . . ?
N4 C5 S1 114.64(14) . . ?
C6 C5 S1 121.94(14) . . ?
N3 C6 C5 120.69(18) . . ?
N3 C6 H6A 119.7 . . ?
C5 C6 H6A 119.7 . . ?
N3 C7 C8 122.57(19) . . ?
N3 C7 H7A 118.7 . . ?
C8 C7 H7A 118.7 . . ?
N4 C8 C7 121.88(18) . . ?
N4 C8 H8A 119.1 . . ?
C7 C8 H8A 119.1 . . ?

loop_
_geom_bond_atom_site_label_1
_geom_bond_atom_site_label_2
_geom_bond_distance
_geom_bond_site_symmetry_2
_geom_bond_publ_flag
S1 O2 1.4279(15) . ?
S1 O1 1.4312(15) . ?
S1 C5 1.7824(18) . ?
S1 C2 1.7843(18) . ?
N1 C4 1.322(3) . ?
N1 C1 1.347(3) . ?
N2 C2 1.327(2) . ?
N2 C3 1.329(2) . ?
N3 C7 1.327(3) . ?
N3 C6 1.341(3) . ?
N4 C8 1.329(2) . ?
N4 C5 1.331(2) . ?
C1 C2 1.374(3) . ?
C1 H1A 0.9300 . ?
C3 C4 1.376(3) . ?
C3 H3A 0.9300 . ?
C4 H4A 0.9300 . ?
C5 C6 1.371(3) . ?
C6 H6A 0.9300 . ?
C7 C8 1.373(3) . ?
C7 H7A 0.9300 . ?
C8 H8A 0.9300 . ?

loop_
_geom_torsion_atom_site_label_1
_geom_torsion_atom_site_label_2
_geom_torsion_atom_site_label_3
_geom_torsion_atom_site_label_4
_geom_torsion
_geom_torsion_site_symmetry_1
_geom_torsion_site_symmetry_2
_geom_torsion_site_symmetry_3
_geom_torsion_site_symmetry_4
_geom_torsion_publ_flag
C4 N1 C1 C2 0.0(3) . . . . ?
C3 N2 C2 C1 2.5(3) . . . . ?
C3 N2 C2 S1 -175.63(13) . . . . ?
N1 C1 C2 N2 -2.3(3) . . . . ?
N1 C1 C2 S1 175.71(14) . . . . ?
O2 S1 C2 N2 31.72(16) . . . . ?
O1 S1 C2 N2 163.05(13) . . . . ?
C5 S1 C2 N2 -82.21(14) . . . . ?
O2 S1 C2 C1 -146.47(15) . . . . ?
O1 S1 C2 C1 -15.13(17) . . . . ?
C5 S1 C2 C1 99.61(16) . . . . ?
C2 N2 C3 C4 -0.5(3) . . . . ?
C1 N1 C4 C3 1.9(3) . . . . ?
N2 C3 C4 N1 -1.7(3) . . . . ?
C8 N4 C5 C6 0.8(3) . . . . ?
C8 N4 C5 S1 -177.83(16) . . . . ?
O2 S1 C5 N4 162.14(14) . . . . ?
O1 S1 C5 N4 30.66(17) . . . . ?
C2 S1 C5 N4 -83.08(15) . . . . ?
O2 S1 C5 C6 -16.5(2) . . . . ?
O1 S1 C5 C6 -147.95(17) . . . . ?
C2 S1 C5 C6 98.31(18) . . . . ?
C7 N3 C6 C5 0.2(3) . . . . ?
N4 C5 C6 N3 -0.2(3) . . . . ?
S1 C5 C6 N3 178.29(17) . . . . ?
C6 N3 C7 C8 -0.8(3) . . . . ?
C5 N4 C8 C7 -1.3(3) . . . . ?
N3 C7 C8 N4 1.4(4) . . . . ?

loop_
_cod_related_entry_id
_cod_related_entry_database
_cod_related_entry_code
1 ChemSpider 26948626
